data_1569264
loop_
_publ_author_name
'D&#xed;az-Torres, Ra&#xfa;l'
'Chastanet, Guillaume'
'Collet, Eric'
'Trzop, Elzbieta'
'Harding, Phimphaka'
'Harding, David J.'

_publ_section_title
;
 Bidirectional photoswitchability in an iron(iii) spin crossover complex:
 symmetry-breaking and solvent effects.
;
_journal_issue 26
_journal_name_full 'Chemical science'
_journal_page_first 7185
_journal_page_last 7191
_journal_paper_doi 10.1039/d3sc01495a
_journal_volume 14
_journal_year 2023
_chemical_formula_moiety 'C32 H20 Fe I2 N4 O2, N O3, 2(C H4 O)'
_chemical_formula_sum 'C34 H28 Fe I2 N5 O7'
_chemical_formula_weight 928.26
_chemical_properties_physical Light-sensitive,Photo-sensitive
_space_group_crystal_system triclinic
_space_group_IT_number 2
_space_group_name_Hall '-P 1'
_space_group_name_H-M_alt 'P -1'
_atom_sites_solution_hydrogens geom
_atom_sites_solution_primary dual
_audit_creation_date 2018-12-02
_audit_creation_method
;
Olex2 1.2
(compiled 2018.05.29 svn.r3508 for OlexSys, GUI svn.r5506)
;
_audit_update_record
;
2022-11-16 deposited with the CCDC.	2023-06-01 downloaded from the CCDC.
;
_cell_angle_alpha 80.7420(11)
_cell_angle_beta 69.6815(13)
_cell_angle_gamma 69.7944(13)
_cell_formula_units_Z 2
_cell_length_a 11.96519(17)
_cell_length_b 12.45379(18)
_cell_length_c 12.83894(17)
_cell_measurement_reflns_used 14368
_cell_measurement_temperature 240.00(10)
_cell_measurement_theta_max 68.8440
_cell_measurement_theta_min 3.6630
_cell_volume 1681.88(4)
_computing_cell_refinement 'CrysAlisPro 1.171.39.46 (Rigaku OD, 2018)'
_computing_data_collection 'CrysAlisPro 1.171.39.46 (Rigaku OD, 2018)'
_computing_data_reduction 'CrysAlisPro 1.171.39.46 (Rigaku OD, 2018)'
_computing_molecular_graphics 'Olex2 (Dolomanov et al., 2009)'
_computing_publication_material 'Olex2 (Dolomanov et al., 2009)'
_computing_structure_refinement 'ShelXL (Sheldrick, 2015)'
_computing_structure_solution 'ShelXT (Sheldrick, 2015)'
_diffrn_ambient_environment N~2~
_diffrn_ambient_temperature 240.00(10)
_diffrn_detector 'CCD plate'
_diffrn_detector_type HyPix3000
_diffrn_measured_fraction_theta_full 1.000
_diffrn_measured_fraction_theta_max 0.989
_diffrn_measurement_details
;
List of Runs (angles in degrees, time in seconds):

  # Type    Start    End  Width  t~exp~   \w     \q     \k     \f   Frames
#--------------------------------------------------------------------------
  1  \w    -81.00   9.00   0.50    2.00    --  -40.91 111.00 -59.00  180
  2  \w     80.00 157.00   0.50    8.00    --   98.15 111.00 -59.00  154
  3  \w     32.00 111.00   0.50    8.00    --   98.15-111.00-153.00  158
  4  \w   -104.00 -21.00   0.50    2.00    --  -40.91 -63.00  60.00  166
  5  \w   -104.00 -21.00   0.50    2.00    --  -40.91 -63.00-150.00  166
  6  \w    -77.00  17.00   0.50    2.00    --  -40.91 104.00  60.00  188
  7  \w     15.00 106.00   0.50    2.00    --   40.91  77.00 150.00  182
  8  \w    -16.00  77.00   0.50    2.00    --   40.91-104.00 -60.00  186
  9  \w     -9.00  81.00   0.50    2.00    --   40.91-111.00-153.00  180
 10  \w    -23.00  53.00   0.50    2.00    --   40.91 -37.00-120.00  152
 11  \w     11.00  97.00   0.50    2.00    --   40.91-138.00  60.00  172
 12  \w     29.00 105.00   0.50    2.00    --   40.91  37.00 -90.00  152
 13  \w     21.00 105.00   0.50    2.00    --   40.91  63.00 120.00  168
 14  \w     15.00 106.00   0.50    2.00    --   40.91  77.00 -60.00  182
 15  \w     29.00 105.00   0.50    2.00    --   40.91  37.00  60.00  152
 16  \w    -23.00  61.00   0.50    2.00    --   40.91 -63.00 120.00  168
 17  \w    -23.00  53.00   0.50    2.00    --   40.91 -37.00 -30.00  152
 18  \w     33.00 107.00   0.50    8.00    --   98.15 -33.00   0.00  148
 19  \w     80.00 157.00   0.50    8.00    --   98.15  59.00-180.00  154
 20  \w     33.00 107.00   0.50    8.00    --   98.15 -33.00 -90.00  148
 21  \w     80.00 157.00   0.50    8.00    --   98.15  59.00-120.00  154
 22  \w     80.00 157.00   0.50    8.00    --   98.15  59.00 -60.00  154
 23  \w     28.00 109.00   0.50    8.00    --   98.15 -96.00-150.00  162
 24  \w     34.00 113.00   0.50    8.00    --   98.15-117.00  30.00  158
 25  \w     28.00 109.00   0.50    8.00    --   98.15 -96.00  60.00  162
 26  \w     35.00 117.00   0.50    8.00    --   98.15 -59.00-180.00  164
 27  \w     80.00 157.00   0.50    8.00    --   98.15  59.00-150.00  154
 28  \w     28.00 109.00   0.50    8.00    --   98.15 -96.00  90.00  162
 29  \w     34.00 120.00   0.50    8.00    --   98.15 -68.00-150.00  172
 30  \w     34.00 113.00   0.50    8.00    --   98.15-117.00  60.00  158
 31  \w     63.00 157.00   0.50    8.00    --   98.15 144.00  60.00  188
 32  \w     34.00 113.00   0.50    8.00    --   98.15-117.00   0.00  158
 33  \w     82.00 157.00   0.50    8.00    --   98.15  50.00 -90.00  150
 34  \w     33.00 107.00   0.50    8.00    --   98.15 -33.00-180.00  148
 35  \w     34.00 120.00   0.50    8.00    --   98.15 -68.00  90.00  172
 36  \w     89.00 157.00   0.50    8.00    --   98.15  33.00-120.00  136
 37  \w     35.00 111.00   0.50    8.00    --   98.15 -42.00  30.00  152
 38  \w     77.00 157.00   0.50    8.00    --   98.15  68.00 150.00  160
 39  \w     34.00 113.00   0.50    8.00    --   98.15-117.00-180.00  158
 40  \w   -105.00 -15.00   0.50    2.00    --  -40.91 -77.00 -30.00  180
 41  \w   -105.00 -15.00   0.50    2.00    --  -40.91 -77.00 -90.00  180
 42  \w   -105.00 -15.00   0.50    2.00    --  -40.91 -77.00   0.00  180
 43  \w   -105.00 -15.00   0.50    2.00    --  -40.91 -77.00  30.00  180
 44  \w   -105.00 -15.00   0.50    2.00    --  -40.91 -77.00 -60.00  180
 45  \w   -105.00 -15.00   0.50    2.00    --  -40.91 -77.00-150.00  180
 46  \w   -104.00 -21.00   0.50    2.00    --  -40.91 -63.00 150.00  166
 47  \w    -63.00  32.00   0.50    2.00    --  -40.91  12.00 -60.00  190
;
_diffrn_measurement_device 'four-circle diffractometer'
_diffrn_measurement_device_type 'SuperNova, Single source at offset/far, HyPix3000'
_diffrn_measurement_method '\w scans'
_diffrn_orient_matrix_type 'CrysAlisPro convention (1999,Acta A55,543-557)'
_diffrn_orient_matrix_UB_11 -0.1187553000
_diffrn_orient_matrix_UB_12 0.0304877000
_diffrn_orient_matrix_UB_13 -0.0346612000
_diffrn_orient_matrix_UB_21 0.0753703000
_diffrn_orient_matrix_UB_22 0.0246085000
_diffrn_orient_matrix_UB_23 -0.1206055000
_diffrn_orient_matrix_UB_31 0.0333389000
_diffrn_orient_matrix_UB_32 -0.1260064000
_diffrn_orient_matrix_UB_33 -0.0256989000
_diffrn_radiation_monochromator mirror
_diffrn_radiation_probe x-ray
_diffrn_radiation_type CuK\a
_diffrn_radiation_wavelength 1.54184
_diffrn_reflns_av_R_equivalents 0.0630
_diffrn_reflns_av_unetI/netI 0.0427
_diffrn_reflns_Laue_measured_fraction_full 1.000
_diffrn_reflns_Laue_measured_fraction_max 0.989
_diffrn_reflns_limit_h_max 14
_diffrn_reflns_limit_h_min -14
_diffrn_reflns_limit_k_max 12
_diffrn_reflns_limit_k_min -14
_diffrn_reflns_limit_l_max 13
_diffrn_reflns_limit_l_min -15
_diffrn_reflns_number 24574
_diffrn_reflns_point_group_measured_fraction_full 1.000
_diffrn_reflns_point_group_measured_fraction_max 0.989
_diffrn_reflns_theta_full 67.684
_diffrn_reflns_theta_max 69.267
_diffrn_reflns_theta_min 3.675
_diffrn_source 'micro-focus sealed X-ray tube'
_diffrn_source_type 'SuperNova (Cu) X-ray Source'
_exptl_absorpt_coefficient_mu 18.487
_exptl_absorpt_correction_T_max 0.656
_exptl_absorpt_correction_T_min 0.178
_exptl_absorpt_correction_type gaussian
_exptl_absorpt_process_details
;
CrysAlisPro 1.171.39.46 (Rigaku Oxford Diffraction, 2018)
Numerical absorption correction based on gaussian integration over
			a multifaceted crystal model
Empirical absorption correction using spherical harmonics,
 implemented in SCALE3 ABSPACK scaling algorithm.
;
_exptl_crystal_colour black
_exptl_crystal_colour_primary black
_exptl_crystal_density_diffrn 1.833
_exptl_crystal_description block
_exptl_crystal_F_000 910
_exptl_crystal_preparation 'Magnetic properties'
_exptl_crystal_size_max 0.174
_exptl_crystal_size_mid 0.069
_exptl_crystal_size_min 0.048
_refine_diff_density_max 1.085
_refine_diff_density_min -2.045
_refine_diff_density_rms 0.101
_refine_ls_extinction_method none
_refine_ls_goodness_of_fit_ref 1.100
_refine_ls_hydrogen_treatment constr
_refine_ls_matrix_type full
_refine_ls_number_parameters 446
_refine_ls_number_reflns 6223
_refine_ls_number_restraints 0
_refine_ls_restrained_S_all 1.100
_refine_ls_R_factor_all 0.0482
_refine_ls_R_factor_gt 0.0428
_refine_ls_shift/su_max 0.001
_refine_ls_shift/su_mean 0.000
_refine_ls_structure_factor_coef Fsqd
_refine_ls_weighting_details 'w=1/[\s^2^(Fo^2^)+(0.0619P)^2^+1.4214P] where P=(Fo^2^+2Fc^2^)/3'
_refine_ls_weighting_scheme calc
_refine_ls_wR_factor_gt 0.1171
_refine_ls_wR_factor_ref 0.1207
_reflns_Friedel_coverage 0.000
_reflns_number_gt 5405
_reflns_number_total 6223
_reflns_threshold_expression 'I > 2\s(I)'
_cod_data_source_file d3sc01495a2.cif
_cod_data_source_block nut10_240k
_cod_depositor_comments 'Adding full bibliography for 1569262--1569271.cif.'
_cod_database_code 1569264
_shelx_shelxl_version_number 2016/4
_chemical_oxdiff_formula C34H28FeI2N5O7
_shelx_space_group_comment
;
The symmetry employed for this shelxl refinement is uniquely defined
by the following loop, which should always be used as a source of
symmetry information in preference to the above space-group names.
They are only intended as comments.
;
_reflns_odcompleteness_completeness 100.00
_reflns_odcompleteness_iscentric 1
_reflns_odcompleteness_theta 66.97
_olex2_refinement_description
;
1. Fixed Uiso
 At 1.2 times of:
  All C(H) groups
 At 1.5 times of:
  All C(H,H,H) groups, All O(H) groups
2.a Aromatic/amide H refined with riding coordinates:
 C1(H1), C2(H2), C3(H3), C5(H5), C6(H6), C7(H7), C10(H10), C12(H12), C14(H14),
 C15(H15), C17(H17), C18(H18), C19(H19), C21(H21), C22(H22), C23(H23), C26(H26),
  C28(H28), C30(H30), C31(H31)
2.b Idealised Me refined as rotating group:
 C33(H33A,H33B,H33C), C34(H34A,H34B,H34C)
2.c Idealised tetrahedral OH refined as rotating group:
 O6(H6A), O7(H7A)
;
_olex2_submission_special_instructions 'No special instructions were received'
_oxdiff_exptl_absorpt_empirical_details
;
Empirical correction (ABSPACK) includes:
- Absorption correction using spherical harmonics
- Frame scaling
;
_oxdiff_exptl_absorpt_empirical_full_max 2.850
_oxdiff_exptl_absorpt_empirical_full_min 0.430

loop_
_space_group_symop_operation_xyz
'x, y, z'
'-x, -y, -z'

loop_
_atom_site_label
_atom_site_type_symbol
_atom_site_fract_x
_atom_site_fract_y
_atom_site_fract_z
_atom_site_U_iso_or_equiv
_atom_site_adp_type
_atom_site_occupancy
_atom_site_site_symmetry_order
_atom_site_calc_flag
_atom_site_refinement_flags_posn
_atom_site_refinement_flags_adp
_atom_site_refinement_flags_occupancy
_atom_site_disorder_assembly
_atom_site_disorder_group
I1 I 0.68567(3) 0.94707(3) 0.40879(3) 0.05878(13) Uani 1 1 d . . . . .
I2 I 0.69954(4) 0.01969(3) -0.05233(3) 0.05804(13) Uani 1 1 d . . . . .
Fe1 Fe 0.37108(6) 0.55630(5) 0.29242(5) 0.03385(16) Uani 1 1 d . . . . .
O1 O 0.4835(3) 0.6440(3) 0.2273(2) 0.0451(7) Uani 1 1 d . . . . .
O2 O 0.4994(3) 0.4108(3) 0.2751(3) 0.0430(7) Uani 1 1 d . . . . .
N1 N 0.2393(3) 0.4744(3) 0.4010(3) 0.0364(8) Uani 1 1 d . . . . .
N2 N 0.3625(3) 0.5901(3) 0.4505(3) 0.0341(7) Uani 1 1 d . . . . .
N3 N 0.2160(3) 0.7036(3) 0.2840(3) 0.0382(8) Uani 1 1 d . . . . .
N4 N 0.3390(3) 0.5314(3) 0.1483(3) 0.0363(8) Uani 1 1 d . . . . .
C1 C 0.1834(5) 0.4159(4) 0.3701(4) 0.0458(10) Uani 1 1 d . . . . .
H1 H 0.195425 0.413753 0.294798 0.055 Uiso 1 1 calc R . . . .
C2 C 0.1056(5) 0.3563(4) 0.4482(5) 0.0515(12) Uani 1 1 d . . . . .
H2 H 0.065922 0.316934 0.424592 0.062 Uiso 1 1 calc R . . . .
C3 C 0.0901(5) 0.3576(4) 0.5572(5) 0.0503(12) Uani 1 1 d . . . . .
H3 H 0.040705 0.317387 0.608855 0.060 Uiso 1 1 calc R . . . .
C4 C 0.1474(4) 0.4186(4) 0.5938(4) 0.0438(10) Uani 1 1 d . . . . .
C5 C 0.1343(5) 0.4262(5) 0.7062(4) 0.0533(12) Uani 1 1 d . . . . .
H5 H 0.083992 0.389683 0.761856 0.064 Uiso 1 1 calc R . . . .
C6 C 0.1947(5) 0.4863(5) 0.7336(4) 0.0549(13) Uani 1 1 d . . . . .
H6 H 0.185236 0.490203 0.808075 0.066 Uiso 1 1 calc R . . . .
C7 C 0.2712(5) 0.5429(4) 0.6517(4) 0.0444(10) Uani 1 1 d . . . . .
H7 H 0.311541 0.583588 0.672579 0.053 Uiso 1 1 calc R . . . .
C8 C 0.2867(4) 0.5384(4) 0.5418(3) 0.0343(8) Uani 1 1 d . . . . .
C9 C 0.2234(4) 0.4766(4) 0.5117(3) 0.0359(9) Uani 1 1 d . . . . .
C10 C 0.4191(4) 0.6537(4) 0.4686(4) 0.0372(9) Uani 1 1 d . . . . .
H10 H 0.410878 0.659963 0.542263 0.045 Uiso 1 1 calc R . . . .
C11 C 0.4929(4) 0.7153(4) 0.3862(4) 0.0367(9) Uani 1 1 d . . . . .
C12 C 0.5422(4) 0.7839(4) 0.4244(4) 0.0426(10) Uani 1 1 d . . . . .
H12 H 0.526259 0.786161 0.500411 0.051 Uiso 1 1 calc R . . . .
C13 C 0.6122(5) 0.8463(4) 0.3526(4) 0.0457(11) Uani 1 1 d . . . . .
C14 C 0.6377(5) 0.8419(5) 0.2373(4) 0.0517(12) Uani 1 1 d . . . . .
H14 H 0.685239 0.885058 0.187896 0.062 Uiso 1 1 calc R . . . .
C15 C 0.5941(5) 0.7757(5) 0.1974(4) 0.0512(12) Uani 1 1 d . . . . .
H15 H 0.612839 0.773621 0.120998 0.061 Uiso 1 1 calc R . . . .
C16 C 0.5205(4) 0.7096(4) 0.2696(4) 0.0397(9) Uani 1 1 d . . . . .
C17 C 0.1599(5) 0.7871(4) 0.3540(4) 0.0469(11) Uani 1 1 d . . . . .
H17 H 0.186169 0.781038 0.415480 0.056 Uiso 1 1 calc R . . . .
C18 C 0.0624(5) 0.8848(4) 0.3397(5) 0.0528(12) Uani 1 1 d . . . . .
H18 H 0.024108 0.941274 0.391623 0.063 Uiso 1 1 calc R . . . .
C19 C 0.0251(5) 0.8955(4) 0.2498(5) 0.0536(13) Uani 1 1 d . . . . .
H19 H -0.037990 0.960811 0.238635 0.064 Uiso 1 1 calc R . . . .
C20 C 0.0809(4) 0.8083(4) 0.1722(4) 0.0463(11) Uani 1 1 d . . . . .
C21 C 0.0488(5) 0.8116(5) 0.0752(5) 0.0573(14) Uani 1 1 d . . . . .
H21 H -0.014712 0.873671 0.059609 0.069 Uiso 1 1 calc R . . . .
C22 C 0.1106(5) 0.7244(5) 0.0050(5) 0.0580(14) Uani 1 1 d . . . . .
H22 H 0.088435 0.727949 -0.058369 0.070 Uiso 1 1 calc R . . . .
C23 C 0.2068(5) 0.6290(5) 0.0250(4) 0.0511(12) Uani 1 1 d . . . . .
H23 H 0.247265 0.570494 -0.024710 0.061 Uiso 1 1 calc R . . . .
C24 C 0.2417(4) 0.6218(4) 0.1182(4) 0.0385(9) Uani 1 1 d . . . . .
C25 C 0.1785(4) 0.7124(4) 0.1924(4) 0.0398(9) Uani 1 1 d . . . . .
C26 C 0.4014(4) 0.4426(4) 0.0879(3) 0.0387(9) Uani 1 1 d . . . . .
H26 H 0.383130 0.443390 0.023002 0.046 Uiso 1 1 calc R . . . .
C27 C 0.4955(4) 0.3437(4) 0.1120(3) 0.0386(9) Uani 1 1 d . . . . .
C28 C 0.5436(5) 0.2531(4) 0.0397(4) 0.0458(11) Uani 1 1 d . . . . .
H28 H 0.514847 0.261164 -0.020671 0.055 Uiso 1 1 calc R . . . .
C29 C 0.6311(5) 0.1544(4) 0.0566(4) 0.0457(10) Uani 1 1 d . . . . .
C30 C 0.6775(5) 0.1416(4) 0.1466(4) 0.0480(11) Uani 1 1 d . . . . .
H30 H 0.739175 0.074734 0.157143 0.058 Uiso 1 1 calc R . . . .
C31 C 0.6314(5) 0.2280(4) 0.2181(4) 0.0463(11) Uani 1 1 d . . . . .
H31 H 0.662379 0.218898 0.277171 0.056 Uiso 1 1 calc R . . . .
C32 C 0.5389(4) 0.3297(4) 0.2051(4) 0.0382(9) Uani 1 1 d . . . . .
O3 O -0.0077(4) 0.1728(4) 0.3827(4) 0.0768(12) Uani 1 1 d . . . . .
O4 O -0.1893(4) 0.1626(4) 0.4054(4) 0.0749(12) Uani 1 1 d . . . . .
O5 O -0.0672(6) 0.1845(5) 0.2421(4) 0.0984(17) Uani 1 1 d . . . . .
N5 N -0.0900(4) 0.1753(3) 0.3426(3) 0.0474(9) Uani 1 1 d . . . . .
O6 O 0.2269(4) 0.1544(4) 0.2271(4) 0.0765(12) Uani 1 1 d . . . . .
H6A H 0.160747 0.140464 0.259433 0.115 Uiso 1 1 calc GR . . . .
O7 O 0.2233(6) 0.3399(5) 0.0837(6) 0.1038(18) Uani 1 1 d . . . . .
H7A H 0.227931 0.290306 0.133888 0.156 Uiso 1 1 calc GR . . . .
C33 C 0.3119(8) 0.1000(8) 0.2847(7) 0.100(3) Uani 1 1 d . . . . .
H33A H 0.395216 0.076910 0.232976 0.150 Uiso 1 1 calc GR . . . .
H33B H 0.292207 0.033682 0.325602 0.150 Uiso 1 1 calc GR . . . .
H33C H 0.306952 0.151642 0.335275 0.150 Uiso 1 1 calc GR . . . .
C34 C 0.1197(7) 0.3547(8) 0.0568(8) 0.098(3) Uani 1 1 d . . . . .
H34A H 0.140490 0.307110 -0.003297 0.147 Uiso 1 1 calc GR . . . .
H34B H 0.086842 0.433544 0.034456 0.147 Uiso 1 1 calc GR . . . .
H34C H 0.057761 0.334148 0.120164 0.147 Uiso 1 1 calc GR . . . .

loop_
_atom_site_aniso_label
_atom_site_aniso_U_11
_atom_site_aniso_U_22
_atom_site_aniso_U_33
_atom_site_aniso_U_23
_atom_site_aniso_U_13
_atom_site_aniso_U_12
I1 0.0624(2) 0.0632(2) 0.0676(2) 0.00354(17) -0.02841(18) -0.03493(17)
I2 0.0743(2) 0.0531(2) 0.04614(19) -0.01013(14) -0.00799(16) -0.02668(17)
Fe1 0.0437(4) 0.0385(3) 0.0282(3) -0.0006(3) -0.0179(3) -0.0174(3)
O1 0.0560(19) 0.0569(19) 0.0318(15) 0.0028(14) -0.0136(14) -0.0313(16)
O2 0.0506(17) 0.0460(17) 0.0435(16) -0.0064(14) -0.0293(15) -0.0118(14)
N1 0.0435(19) 0.0365(18) 0.0374(18) 0.0005(15) -0.0174(16) -0.0186(15)
N2 0.0366(17) 0.0368(18) 0.0320(17) 0.0019(14) -0.0142(14) -0.0132(14)
N3 0.0443(19) 0.0394(19) 0.0371(18) 0.0033(15) -0.0182(16) -0.0176(16)
N4 0.0412(18) 0.0435(19) 0.0343(17) 0.0025(15) -0.0199(15) -0.0193(16)
C1 0.049(3) 0.049(3) 0.050(3) -0.005(2) -0.020(2) -0.021(2)
C2 0.053(3) 0.045(3) 0.068(3) -0.002(2) -0.021(3) -0.028(2)
C3 0.047(3) 0.043(3) 0.060(3) 0.005(2) -0.012(2) -0.021(2)
C4 0.044(2) 0.038(2) 0.048(3) 0.008(2) -0.014(2) -0.0163(19)
C5 0.055(3) 0.064(3) 0.042(3) 0.011(2) -0.011(2) -0.030(3)
C6 0.065(3) 0.070(3) 0.033(2) 0.009(2) -0.015(2) -0.030(3)
C7 0.052(3) 0.053(3) 0.037(2) 0.001(2) -0.017(2) -0.025(2)
C8 0.036(2) 0.037(2) 0.033(2) 0.0040(17) -0.0150(17) -0.0136(17)
C9 0.038(2) 0.034(2) 0.036(2) 0.0019(17) -0.0146(18) -0.0102(17)
C10 0.040(2) 0.045(2) 0.033(2) -0.0007(18) -0.0165(18) -0.0167(19)
C11 0.038(2) 0.039(2) 0.037(2) 0.0025(18) -0.0157(18) -0.0152(18)
C12 0.046(2) 0.047(2) 0.043(2) 0.000(2) -0.018(2) -0.022(2)
C13 0.048(3) 0.044(2) 0.052(3) 0.003(2) -0.022(2) -0.020(2)
C14 0.057(3) 0.055(3) 0.051(3) 0.013(2) -0.019(2) -0.031(2)
C15 0.060(3) 0.066(3) 0.036(2) 0.009(2) -0.016(2) -0.034(3)
C16 0.042(2) 0.045(2) 0.038(2) 0.0042(19) -0.0172(19) -0.0184(19)
C17 0.051(3) 0.042(2) 0.049(3) 0.001(2) -0.019(2) -0.015(2)
C18 0.054(3) 0.043(3) 0.056(3) -0.003(2) -0.015(2) -0.011(2)
C19 0.045(3) 0.045(3) 0.067(3) 0.012(2) -0.018(2) -0.013(2)
C20 0.044(2) 0.050(3) 0.050(3) 0.013(2) -0.022(2) -0.021(2)
C21 0.051(3) 0.065(3) 0.063(3) 0.019(3) -0.033(3) -0.020(3)
C22 0.065(3) 0.073(4) 0.058(3) 0.017(3) -0.044(3) -0.031(3)
C23 0.061(3) 0.062(3) 0.046(3) 0.004(2) -0.029(2) -0.029(3)
C24 0.043(2) 0.048(2) 0.037(2) 0.0099(19) -0.0237(19) -0.024(2)
C25 0.043(2) 0.041(2) 0.041(2) 0.0103(19) -0.0187(19) -0.0195(19)
C26 0.046(2) 0.050(2) 0.0306(19) 0.0006(18) -0.0180(18) -0.022(2)
C27 0.045(2) 0.047(2) 0.031(2) -0.0007(18) -0.0147(18) -0.021(2)
C28 0.056(3) 0.056(3) 0.033(2) -0.007(2) -0.015(2) -0.023(2)
C29 0.054(3) 0.050(3) 0.037(2) -0.007(2) -0.011(2) -0.023(2)
C30 0.055(3) 0.042(2) 0.047(3) -0.002(2) -0.017(2) -0.013(2)
C31 0.053(3) 0.051(3) 0.041(2) 0.000(2) -0.023(2) -0.017(2)
C32 0.045(2) 0.043(2) 0.035(2) 0.0004(18) -0.0178(19) -0.0197(19)
O3 0.079(3) 0.099(3) 0.071(3) -0.014(2) -0.031(2) -0.038(3)
O4 0.073(3) 0.089(3) 0.074(3) -0.011(2) -0.030(2) -0.028(2)
O5 0.117(4) 0.118(4) 0.061(3) 0.008(3) -0.042(3) -0.030(3)
N5 0.058(3) 0.042(2) 0.047(2) -0.0065(18) -0.025(2) -0.0108(18)
O6 0.073(3) 0.087(3) 0.065(3) -0.009(2) -0.025(2) -0.014(2)
O7 0.103(4) 0.106(4) 0.137(5) 0.024(4) -0.063(4) -0.064(3)
C33 0.107(6) 0.108(6) 0.086(5) -0.017(5) -0.052(5) -0.009(5)
C34 0.075(5) 0.107(6) 0.109(6) 0.022(5) -0.034(4) -0.032(4)

loop_
_atom_type_symbol
_atom_type_description
_atom_type_scat_dispersion_real
_atom_type_scat_dispersion_imag
_atom_type_scat_source
C C 0.0181 0.0091 'International Tables Vol C Tables 4.2.6.8 and 6.1.1.4'
H H 0.0000 0.0000 'International Tables Vol C Tables 4.2.6.8 and 6.1.1.4'
Fe Fe -1.1336 3.1974 'International Tables Vol C Tables 4.2.6.8 and 6.1.1.4'
I I -0.3257 6.8362 'International Tables Vol C Tables 4.2.6.8 and 6.1.1.4'
N N 0.0311 0.0180 'International Tables Vol C Tables 4.2.6.8 and 6.1.1.4'
O O 0.0492 0.0322 'International Tables Vol C Tables 4.2.6.8 and 6.1.1.4'

loop_
_exptl_crystal_face_index_h
_exptl_crystal_face_index_k
_exptl_crystal_face_index_l
_exptl_crystal_face_perp_dist
0 1 5 0.0750
0 -1 -5 0.0791
-1 -5 0 0.0275
1 5 0 0.0334
0 -5 -1 0.0451
-5 -2 -1 0.0354
-5 2 0 0.0191
5 2 1 0.0131

loop_
_geom_angle_atom_site_label_1
_geom_angle_atom_site_label_2
_geom_angle_atom_site_label_3
_geom_angle
_geom_angle_site_symmetry_1
_geom_angle_site_symmetry_3
_geom_angle_publ_flag
O1 Fe1 O2 95.27(15) . . ?
O1 Fe1 N1 166.50(14) . . ?
O1 Fe1 N2 89.15(13) . . ?
O1 Fe1 N3 90.39(14) . . ?
O1 Fe1 N4 99.09(13) . . ?
O2 Fe1 N1 89.18(14) . . ?
O2 Fe1 N2 98.62(13) . . ?
O2 Fe1 N3 166.31(13) . . ?
O2 Fe1 N4 89.22(13) . . ?
N2 Fe1 N1 77.57(13) . . ?
N2 Fe1 N3 93.91(14) . . ?
N2 Fe1 N4 168.10(14) . . ?
N3 Fe1 N1 88.15(14) . . ?
N4 Fe1 N1 93.70(14) . . ?
N4 Fe1 N3 77.56(14) . . ?
C16 O1 Fe1 132.5(3) . . ?
C32 O2 Fe1 132.9(3) . . ?
C1 N1 Fe1 126.1(3) . . ?
C1 N1 C9 119.3(4) . . ?
C9 N1 Fe1 114.2(3) . . ?
C8 N2 Fe1 115.3(3) . . ?
C10 N2 Fe1 124.7(3) . . ?
C10 N2 C8 120.0(4) . . ?
C17 N3 Fe1 126.1(3) . . ?
C17 N3 C25 118.9(4) . . ?
C25 N3 Fe1 114.9(3) . . ?
C24 N4 Fe1 115.0(3) . . ?
C26 N4 Fe1 124.5(3) . . ?
C26 N4 C24 120.4(4) . . ?
N1 C1 H1 119.0 . . ?
N1 C1 C2 122.1(5) . . ?
C2 C1 H1 119.0 . . ?
C1 C2 H2 120.5 . . ?
C3 C2 C1 118.9(5) . . ?
C3 C2 H2 120.5 . . ?
C2 C3 H3 119.5 . . ?
C2 C3 C4 121.0(5) . . ?
C4 C3 H3 119.5 . . ?
C3 C4 C5 124.7(4) . . ?
C3 C4 C9 117.3(4) . . ?
C5 C4 C9 118.0(4) . . ?
C4 C5 H5 119.8 . . ?
C6 C5 C4 120.4(5) . . ?
C6 C5 H5 119.8 . . ?
C5 C6 H6 119.3 . . ?
C5 C6 C7 121.3(5) . . ?
C7 C6 H6 119.3 . . ?
C6 C7 H7 119.7 . . ?
C8 C7 C6 120.5(4) . . ?
C8 C7 H7 119.7 . . ?
C7 C8 N2 126.4(4) . . ?
C7 C8 C9 118.8(4) . . ?
C9 C8 N2 114.8(4) . . ?
N1 C9 C4 121.4(4) . . ?
N1 C9 C8 117.8(4) . . ?
C4 C9 C8 120.8(4) . . ?
N2 C10 H10 116.8 . . ?
N2 C10 C11 126.3(4) . . ?
C11 C10 H10 116.8 . . ?
C12 C11 C10 117.1(4) . . ?
C12 C11 C16 119.1(4) . . ?
C16 C11 C10 123.8(4) . . ?
C11 C12 H12 119.3 . . ?
C13 C12 C11 121.3(4) . . ?
C13 C12 H12 119.3 . . ?
C12 C13 I1 121.4(4) . . ?
C12 C13 C14 119.5(5) . . ?
C14 C13 I1 119.1(4) . . ?
C13 C14 H14 119.6 . . ?
C15 C14 C13 120.9(5) . . ?
C15 C14 H14 119.6 . . ?
C14 C15 H15 119.3 . . ?
C14 C15 C16 121.4(5) . . ?
C16 C15 H15 119.3 . . ?
O1 C16 C11 122.9(4) . . ?
O1 C16 C15 119.3(4) . . ?
C15 C16 C11 117.9(4) . . ?
N3 C17 H17 118.5 . . ?
N3 C17 C18 122.9(5) . . ?
C18 C17 H17 118.5 . . ?
C17 C18 H18 120.5 . . ?
C19 C18 C17 119.1(5) . . ?
C19 C18 H18 120.5 . . ?
C18 C19 H19 119.7 . . ?
C18 C19 C20 120.6(5) . . ?
C20 C19 H19 119.7 . . ?
C19 C20 C21 124.9(5) . . ?
C19 C20 C25 117.0(4) . . ?
C25 C20 C21 118.1(5) . . ?
C20 C21 H21 120.0 . . ?
C22 C21 C20 120.0(5) . . ?
C22 C21 H21 120.0 . . ?
C21 C22 H22 119.0 . . ?
C21 C22 C23 122.1(5) . . ?
C23 C22 H22 119.0 . . ?
C22 C23 H23 119.9 . . ?
C24 C23 C22 120.2(5) . . ?
C24 C23 H23 119.9 . . ?
C23 C24 N4 126.4(5) . . ?
C23 C24 C25 118.7(4) . . ?
C25 C24 N4 114.9(4) . . ?
N3 C25 C20 121.5(4) . . ?
N3 C25 C24 117.5(4) . . ?
C20 C25 C24 121.0(4) . . ?
N4 C26 H26 117.0 . . ?
N4 C26 C27 126.0(4) . . ?
C27 C26 H26 117.0 . . ?
C28 C27 C26 116.3(4) . . ?
C28 C27 C32 119.0(4) . . ?
C32 C27 C26 124.7(4) . . ?
C27 C28 H28 119.5 . . ?
C29 C28 C27 121.1(4) . . ?
C29 C28 H28 119.5 . . ?
C28 C29 I2 120.1(3) . . ?
C28 C29 C30 120.1(4) . . ?
C30 C29 I2 119.8(4) . . ?
C29 C30 H30 120.2 . . ?
C31 C30 C29 119.6(5) . . ?
C31 C30 H30 120.2 . . ?
C30 C31 H31 119.1 . . ?
C30 C31 C32 121.9(4) . . ?
C32 C31 H31 119.1 . . ?
O2 C32 C27 122.3(4) . . ?
O2 C32 C31 119.4(4) . . ?
C31 C32 C27 118.3(4) . . ?
O4 N5 O3 119.0(4) . . ?
O5 N5 O3 119.1(5) . . ?
O5 N5 O4 121.8(5) . . ?
C33 O6 H6A 109.5 . . ?
C34 O7 H7A 109.5 . . ?
O6 C33 H33A 109.5 . . ?
O6 C33 H33B 109.5 . . ?
O6 C33 H33C 109.5 . . ?
H33A C33 H33B 109.5 . . ?
H33A C33 H33C 109.5 . . ?
H33B C33 H33C 109.5 . . ?
O7 C34 H34A 109.5 . . ?
O7 C34 H34B 109.5 . . ?
O7 C34 H34C 109.5 . . ?
H34A C34 H34B 109.5 . . ?
H34A C34 H34C 109.5 . . ?
H34B C34 H34C 109.5 . . ?

loop_
_geom_bond_atom_site_label_1
_geom_bond_atom_site_label_2
_geom_bond_distance
_geom_bond_site_symmetry_2
_geom_bond_publ_flag
I1 C13 2.089(5) . ?
I2 C29 2.109(5) . ?
Fe1 O1 1.908(3) . ?
Fe1 O2 1.913(3) . ?
Fe1 N1 2.145(4) . ?
Fe1 N2 2.099(3) . ?
Fe1 N3 2.132(4) . ?
Fe1 N4 2.105(3) . ?
O1 C16 1.311(5) . ?
O2 C32 1.310(5) . ?
N1 C1 1.323(6) . ?
N1 C9 1.371(5) . ?
N2 C8 1.425(5) . ?
N2 C10 1.296(5) . ?
N3 C17 1.319(6) . ?
N3 C25 1.373(6) . ?
N4 C24 1.428(5) . ?
N4 C26 1.298(6) . ?
C1 H1 0.9300 . ?
C1 C2 1.418(7) . ?
C2 H2 0.9300 . ?
C2 C3 1.348(8) . ?
C3 H3 0.9300 . ?
C3 C4 1.402(7) . ?
C4 C5 1.412(7) . ?
C4 C9 1.415(6) . ?
C5 H5 0.9300 . ?
C5 C6 1.357(8) . ?
C6 H6 0.9300 . ?
C6 C7 1.407(7) . ?
C7 H7 0.9300 . ?
C7 C8 1.366(6) . ?
C8 C9 1.420(6) . ?
C10 H10 0.9300 . ?
C10 C11 1.430(6) . ?
C11 C12 1.416(6) . ?
C11 C16 1.424(6) . ?
C12 H12 0.9300 . ?
C12 C13 1.356(7) . ?
C13 C14 1.410(7) . ?
C14 H14 0.9300 . ?
C14 C15 1.354(7) . ?
C15 H15 0.9300 . ?
C15 C16 1.414(6) . ?
C17 H17 0.9300 . ?
C17 C18 1.403(7) . ?
C18 H18 0.9300 . ?
C18 C19 1.349(8) . ?
C19 H19 0.9300 . ?
C19 C20 1.415(8) . ?
C20 C21 1.417(7) . ?
C20 C25 1.415(6) . ?
C21 H21 0.9300 . ?
C21 C22 1.354(9) . ?
C22 H22 0.9300 . ?
C22 C23 1.402(8) . ?
C23 H23 0.9300 . ?
C23 C24 1.377(6) . ?
C24 C25 1.418(7) . ?
C26 H26 0.9300 . ?
C26 C27 1.429(6) . ?
C27 C28 1.409(6) . ?
C27 C32 1.424(6) . ?
C28 H28 0.9300 . ?
C28 C29 1.356(7) . ?
C29 C30 1.413(7) . ?
C30 H30 0.9300 . ?
C30 C31 1.363(7) . ?
C31 H31 0.9300 . ?
C31 C32 1.396(7) . ?
O3 N5 1.249(6) . ?
O4 N5 1.229(6) . ?
O5 N5 1.218(6) . ?
O6 H6A 0.8200 . ?
O6 C33 1.386(8) . ?
O7 H7A 0.8200 . ?
O7 C34 1.345(9) . ?
C33 H33A 0.9600 . ?
C33 H33B 0.9600 . ?
C33 H33C 0.9600 . ?
C34 H34A 0.9600 . ?
C34 H34B 0.9600 . ?
C34 H34C 0.9600 . ?

loop_
_exptl_oxdiff_crystal_face_indexfrac_h
_exptl_oxdiff_crystal_face_indexfrac_k
_exptl_oxdiff_crystal_face_indexfrac_l
_exptl_oxdiff_crystal_face_x
_exptl_oxdiff_crystal_face_y
_exptl_oxdiff_crystal_face_z
0.0034 1.0019 5.0032 -0.1433 -0.5785 -0.2547
-0.0034 -1.0019 -5.0032 0.1433 0.5785 0.2547
-0.9991 -4.9992 0.0032 -0.0339 -0.1987 0.5965
0.9991 4.9992 -0.0032 0.0339 0.1987 -0.5965
0.0004 -4.9992 -0.9974 -0.1179 -0.0027 0.6556
-5.0011 -2.0022 -1.0001 0.5675 -0.3056 0.1113
-5.0013 1.9973 -0.0020 0.6549 -0.3276 -0.4184
5.0011 2.0022 1.0001 -0.5675 0.3056 -0.1113
